data_1513869
loop_
_publ_author_name
'Kuppuswamy, Subramaniam'
'Bezpalko, Mark W.'
'Powers, Tamara M.'
'Wilding, Matthew J. T.'
'Brozek, Carl K.'
'Foxman, Bruce M.'
'Thomas, Christine M.'

_publ_section_title
;
 A series of C3-symmetric heterobimetallic Cr--M (M = Fe, Co and Cu)
 complexes
;
_journal_issue 4
_journal_name_full 'Chemical Science'
_journal_page_first 1617
_journal_paper_doi 10.1039/c3sc52943f
_journal_volume 5
_journal_year 2014
_chemical_formula_moiety 'C48 H60 Co1 Cr1 N3 P4'
_chemical_formula_sum 'C48 H60 Co Cr N3 P4'
_chemical_formula_weight 913.85
_space_group_IT_number 165
_symmetry_cell_setting trigonal
_symmetry_space_group_name_Hall '-P 3 2"c'
_symmetry_space_group_name_H-M 'P -3 c 1'
_atom_sites_solution_hydrogens difmap
_atom_sites_solution_primary direct
_audit_creation_date 2013-04-05
_audit_creation_method CRYSTALS_ver_14.52
_cell_angle_alpha 90
_cell_angle_beta 90
_cell_angle_gamma 120
_cell_formula_units_Z 4
_cell_length_a 16.2999(6)
_cell_length_b 16.2999(6)
_cell_length_c 22.8438(9)
_cell_measurement_reflns_used 9735
_cell_measurement_temperature 120
_cell_measurement_theta_max 30
_cell_measurement_theta_min 3
_cell_volume 5256.2(3)
_computing_cell_refinement 'Apex2 (Bruker AXS, 2006)'
_computing_data_collection 'Apex2 (Bruker AXS, 2006)'
_computing_data_reduction 'Apex2 (Bruker AXS, 2006)'
_computing_molecular_graphics 'CAMERON (Watkin et al., 1996)'
_computing_publication_material 'CRYSTALS (Betteridge et al., 2003)'
_computing_structure_refinement 'CRYSTALS (Betteridge et al., 2003)'
_computing_structure_solution 'SIR92 (Altomare et al., 1994)'
_diffrn_ambient_temperature 120
_diffrn_measured_fraction_theta_full 0.997
_diffrn_measured_fraction_theta_max 0.997
_diffrn_measurement_device Area
_diffrn_measurement_device_type 'Bruker Kappa Apex2'
_diffrn_measurement_method '\f & \w scans'
_diffrn_radiation_monochromator graphite
_diffrn_radiation_type 'Mo K\a'
_diffrn_radiation_wavelength 0.71073
_diffrn_reflns_av_R_equivalents 0.052
_diffrn_reflns_limit_h_max 0
_diffrn_reflns_limit_h_min -19
_diffrn_reflns_limit_k_max 22
_diffrn_reflns_limit_k_min 0
_diffrn_reflns_limit_l_max 32
_diffrn_reflns_limit_l_min 0
_diffrn_reflns_number 5119
_diffrn_reflns_theta_full 30.023
_diffrn_reflns_theta_max 30.023
_diffrn_reflns_theta_min 1.783
_diffrn_standards_number 0
_exptl_absorpt_coefficient_mu 0.676
_exptl_absorpt_correction_T_max 0.86
_exptl_absorpt_correction_T_min 0.86
_exptl_absorpt_correction_type numerical
_exptl_absorpt_process_details
; 
 Analytical Absorption (De Meulenaer & Tompa, 1965) 
;
_exptl_crystal_colour brown
_exptl_crystal_density_diffrn 1.155
_exptl_crystal_density_method 'not measured'
_exptl_crystal_description prism
_exptl_crystal_F_000 1920
_exptl_crystal_size_max 0.370
_exptl_crystal_size_mid 0.220
_exptl_crystal_size_min 0.220
_platon_squeeze_details
;
During the structure solution, electron density difference 
maps revealed that there were considerable disordered 
solvent molecules which could not be successfully modeled.  
From history, the remaining solvate was likely diethyl ether 
in a volume of 923.6 \%A3 per unit cell (17.6%).  It 
appeared that the cavity area contained ca. three ether 
molecules, located near the  position at (0, 0, 0). 
Modeling with or without restraints was unsuccessful, 
as was step by step acquisition of peaks using successive 
electron density difference maps.  Thus, the structure 
factors were modified using the PLATON SQUEEZE technique, 
in order to produce a "solvate-free" structure factor set.  
PLATON reported a total electron density of 97 e- per unit 
cell, likely representing three diethyl ether molecules, 
consistent with our earlier observations.  Use of the 
SQUEEZE technique resulted in a decrease of ca. 1.9 % in R.   
;
_refine_diff_density_max 0.59
_refine_diff_density_min -0.71
_refine_ls_extinction_method None
_refine_ls_goodness_of_fit_ref 1.0465
_refine_ls_hydrogen_treatment constr
_refine_ls_matrix_type full
_refine_ls_number_parameters 172
_refine_ls_number_reflns 5119
_refine_ls_number_restraints 0
_refine_ls_R_factor_all 0.0431
_refine_ls_R_factor_gt 0.0306
_refine_ls_shift/su_max 0.0018760
_refine_ls_shift/su_mean 0.0000844
_refine_ls_structure_factor_coef Fsqd
_refine_ls_weighting_details
;
 Method= Modified Sheldrick 
 w=1/[\s^2^(F^2^) + ( 0.05P)^2^ + 2.59P] 
 ,where P=(max(Fo^2^,0) + 2Fc^2^)/3 
;
_refine_ls_weighting_scheme calc
_refine_ls_wR_factor_all 0.0968
_refine_ls_wR_factor_gt 0.0819
_refine_ls_wR_factor_ref 0.0968
_reflns_limit_h_max 0
_reflns_limit_h_min -19
_reflns_limit_k_max 22
_reflns_limit_k_min 0
_reflns_limit_l_max 32
_reflns_limit_l_min 0
_reflns_number_gt 4031
_reflns_number_total 5119
_reflns_threshold_expression I>2.0\s(I)
_oxford_diffrn_Wilson_B_factor 1.32
_oxford_diffrn_Wilson_scale 162.43
_oxford_refine_ls_r_factor_ref 0.0431
_oxford_refine_ls_scale 0.078657(18)
_oxford_reflns_number_all 5119
_oxford_reflns_threshold_expression_ref I>-10.0\s(I)
_oxford_structure_analysis_title 'sk_870_0m in P-3c1'
_cod_data_source_file c3sc52943f.txt
_cod_data_source_block 5
_cod_original_sg_symbol_Hall '-P 3 2"c '
_cod_original_sg_symbol_H-M 'P -3 c 1 '
_cod_original_formula_sum 'C48 H60 Co1 Cr1 N3 P4'
_cod_database_code 1513869

loop_
_symmetry_equiv_pos_as_xyz
x,y,z
-x,-y,-z
-y,x-y,z
y,-x+y,-z
-x+y,-x,z
x-y,x,-z
-x+y,y,z+1/2
x-y,-y,-z+1/2
x,x-y,z+1/2
-x,-x+y,-z+1/2
-y,-x,z+1/2
y,x,-z+1/2

loop_
_atom_site_label
_atom_site_type_symbol
_atom_site_fract_x
_atom_site_fract_y
_atom_site_fract_z
_atom_site_U_iso_or_equiv
_atom_site_occupancy
_atom_site_adp_type
_atom_site_refinement_flags_posn
_atom_site_refinement_flags_adp
Cr1 Cr 0.6667 0.3333 0.306622(17) 0.0150 1.0000 Uani S T
Co2 Co 0.6667 0.3333 0.408691(13) 0.0125 1.0000 Uani S T
P1 P 0.62760(3) 0.43604(3) 0.379086(15) 0.0161 1.0000 Uani . .
P2 P 0.6667 0.3333 0.50446(3) 0.0171 1.0000 Uani S T
N1 N 0.64731(9) 0.43689(9) 0.30641(5) 0.0192 1.0000 Uani . .
C1 C 0.63769(13) 0.49516(12) 0.26101(7) 0.0261 1.0000 Uani . .
C2 C 0.60349(16) 0.43772(14) 0.20467(7) 0.0352 1.0000 Uani . .
C3 C 0.73099(15) 0.58714(14) 0.25134(8) 0.0379 1.0000 Uani . .
C4 C 0.68542(11) 0.56150(11) 0.40192(6) 0.0199 1.0000 Uani . .
C5 C 0.64383(13) 0.61763(12) 0.39332(8) 0.0294 1.0000 Uani . .
C6 C 0.69109(15) 0.71263(13) 0.40858(9) 0.0373 1.0000 Uani . .
C7 C 0.78074(15) 0.75331(13) 0.43285(9) 0.0386 1.0000 Uani . .
C8 C 0.82292(13) 0.69885(13) 0.44183(9) 0.0338 1.0000 Uani . .
C9 C 0.77525(12) 0.60342(12) 0.42667(7) 0.0245 1.0000 Uani . .
C10 C 0.50328(11) 0.40684(11) 0.38325(6) 0.0199 1.0000 Uani . .
C11 C 0.44051(12) 0.36326(12) 0.33718(7) 0.0256 1.0000 Uani . .
C12 C 0.34503(13) 0.33492(15) 0.34316(8) 0.0341 1.0000 Uani . .
C13 C 0.31072(13) 0.34873(15) 0.39492(9) 0.0355 1.0000 Uani . .
C14 C 0.37171(13) 0.39073(13) 0.44165(8) 0.0301 1.0000 Uani . .
C15 C 0.46702(12) 0.41969(12) 0.43573(7) 0.0242 1.0000 Uani . .
C16 C 0.73980(14) 0.44563(13) 0.54275(7) 0.0342 1.0000 Uani . .
H11 H 0.5875 0.5115 0.2744 0.0305 1.0000 Uiso R .
H21 H 0.5946 0.4731 0.1742 0.0523 1.0000 Uiso R .
H22 H 0.6489 0.4223 0.1915 0.0517 1.0000 Uiso R .
H23 H 0.5424 0.3806 0.2101 0.0522 1.0000 Uiso R .
H31 H 0.7541 0.6222 0.2873 0.0560 1.0000 Uiso R .
H32 H 0.7781 0.5732 0.2359 0.0565 1.0000 Uiso R .
H33 H 0.7199 0.6259 0.2235 0.0565 1.0000 Uiso R .
H51 H 0.5815 0.5891 0.3772 0.0345 1.0000 Uiso R .
H61 H 0.6621 0.7479 0.4025 0.0452 1.0000 Uiso R .
H71 H 0.8131 0.8185 0.4439 0.0462 1.0000 Uiso R .
H81 H 0.8840 0.7258 0.4588 0.0409 1.0000 Uiso R .
H91 H 0.8045 0.5678 0.4322 0.0292 1.0000 Uiso R .
H111 H 0.4635 0.3525 0.3025 0.0314 1.0000 Uiso R .
H121 H 0.3048 0.3062 0.3112 0.0413 1.0000 Uiso R .
H131 H 0.2469 0.3302 0.3986 0.0440 1.0000 Uiso R .
H141 H 0.3493 0.3995 0.4773 0.0360 1.0000 Uiso R .
H151 H 0.5087 0.4495 0.4679 0.0283 1.0000 Uiso R .
H161 H 0.7210 0.4909 0.5314 0.0521 1.0000 Uiso R .
H162 H 0.8064 0.4700 0.5336 0.0516 1.0000 Uiso R .
H163 H 0.7332 0.4360 0.5843 0.0504 1.0000 Uiso R .

loop_
_atom_site_aniso_label
_atom_site_aniso_U_11
_atom_site_aniso_U_22
_atom_site_aniso_U_33
_atom_site_aniso_U_23
_atom_site_aniso_U_13
_atom_site_aniso_U_12
Cr1 0.01598(12) 0.01598(12) 0.01315(17) 0.0000 0.0000 0.00799(6)
Co2 0.01330(11) 0.01330(11) 0.01089(14) 0.0000 0.0000 0.00665(5)
P1 0.01896(18) 0.01685(18) 0.01461(16) -0.00116(13) -0.00207(13) 0.01049(15)
P2 0.01957(19) 0.01957(19) 0.0122(3) 0.0000 0.0000 0.00979(10)
N1 0.0255(6) 0.0213(6) 0.0144(5) 0.0023(4) -0.0007(5) 0.0142(5)
C1 0.0387(9) 0.0294(8) 0.0176(7) 0.0054(6) -0.0014(6) 0.0227(7)
C2 0.0556(12) 0.0436(11) 0.0163(7) 0.0033(7) -0.0060(7) 0.0322(10)
C3 0.0513(12) 0.0313(10) 0.0304(9) 0.0126(7) 0.0043(8) 0.0202(9)
C4 0.0239(7) 0.0175(7) 0.0189(7) -0.0007(5) -0.0016(5) 0.0108(6)
C5 0.0335(9) 0.0242(8) 0.0348(9) -0.0028(7) -0.0099(7) 0.0176(7)
C6 0.0434(11) 0.0216(8) 0.0518(12) -0.0021(8) -0.0047(9) 0.0200(8)
C7 0.0388(11) 0.0200(8) 0.0509(12) -0.0082(8) 0.0002(9) 0.0103(8)
C8 0.0249(8) 0.0275(9) 0.0431(10) -0.0096(7) -0.0028(7) 0.0086(7)
C9 0.0229(8) 0.0245(8) 0.0270(8) -0.0030(6) -0.0007(6) 0.0126(7)
C10 0.0214(7) 0.0197(7) 0.0217(7) -0.0013(5) -0.0032(5) 0.0125(6)
C11 0.0244(8) 0.0311(8) 0.0231(7) -0.0048(6) -0.0047(6) 0.0153(7)
C12 0.0257(9) 0.0449(11) 0.0330(9) -0.0063(8) -0.0103(7) 0.0186(8)
C13 0.0222(8) 0.0443(11) 0.0453(10) -0.0039(8) -0.0012(7) 0.0207(8)
C14 0.0282(9) 0.0346(9) 0.0337(9) -0.0049(7) 0.0028(7) 0.0206(8)
C15 0.0256(8) 0.0262(8) 0.0251(7) -0.0060(6) -0.0023(6) 0.0162(7)
C16 0.0431(10) 0.0291(9) 0.0188(7) -0.0056(6) -0.0048(7) 0.0094(8)

loop_
_atom_type_symbol
_atom_type_scat_dispersion_real
_atom_type_scat_dispersion_imag
_atom_type_scat_Cromer_Mann_a1
_atom_type_scat_Cromer_Mann_b1
_atom_type_scat_Cromer_Mann_a2
_atom_type_scat_Cromer_Mann_b2
_atom_type_scat_Cromer_Mann_a3
_atom_type_scat_Cromer_Mann_b3
_atom_type_scat_Cromer_Mann_a4
_atom_type_scat_Cromer_Mann_b4
_atom_type_scat_Cromer_Mann_c
_atom_type_scat_source
C 0.0033 0.0016 2.3100 20.8439 1.0200 10.2075 1.5886 0.5687 0.8650 51.6512 0.2156 'International Tables Vol C 4.2.6.8 and 6.1.1.4'
H 0.0000 0.0000 0.4930 10.5109 0.3229 26.1257 0.1402 3.1424 0.0408 57.7998 0.0030 'International Tables Vol C 4.2.6.8 and 6.1.1.4'
N 0.0061 0.0033 12.2126 0.0057 3.1322 9.8933 2.0125 28.9975 1.1663 0.5826 -11.5290 'International Tables Vol C 4.2.6.8 and 6.1.1.4'
P 0.1023 0.0942 6.4345 1.9067 4.1791 27.1570 1.7800 0.5260 1.4908 68.1645 1.1149 'International Tables Vol C 4.2.6.8 and 6.1.1.4'
Cr 0.3209 0.6236 10.6406 6.1038 7.3537 0.3920 3.3240 20.2626 1.4922 98.7399 1.1832 'International Tables Vol C 4.2.6.8 and 6.1.1.4'
Co 0.3494 0.9721 12.2841 4.2791 7.3409 0.2784 4.0034 13.5359 2.3488 71.1692 1.0118 'International Tables Vol C 4.2.6.8 and 6.1.1.4'

loop_
_geom_angle_atom_site_label_1
_geom_angle_site_symmetry_1
_geom_angle_atom_site_label_2
_geom_angle_atom_site_label_3
_geom_angle_site_symmetry_3
_geom_angle
_geom_angle_publ_flag
P1 5_665 Cr1 P1 3_655 85.069(15) yes
P1 5_665 Cr1 N1 3_655 118.16(4) yes
P1 3_655 Cr1 N1 3_655 39.37(4) yes
P1 5_665 Cr1 N1 5_665 39.37(4) yes
P1 3_655 Cr1 N1 5_665 107.82(4) yes
N1 3_655 Cr1 N1 5_665 119.999(3) yes
P1 5_665 Cr1 Co2 . 51.317(10) yes
P1 3_655 Cr1 Co2 . 51.317(10) yes
N1 3_655 Cr1 Co2 . 90.15(4) yes
N1 5_665 Cr1 Co2 . 90.15(4) yes
P1 5_665 Cr1 P1 . 85.069(15) yes
P1 3_655 Cr1 P1 . 85.069(15) yes
N1 3_655 Cr1 P1 . 107.82(4) yes
N1 5_665 Cr1 P1 . 118.16(4) yes
Co2 . Cr1 P1 . 51.317(10) yes
P1 5_665 Cr1 N1 . 107.82(4) yes
P1 3_655 Cr1 N1 . 118.16(4) yes
N1 3_655 Cr1 N1 . 119.999(3) yes
N1 5_665 Cr1 N1 . 119.999 yes
Co2 . Cr1 N1 . 90.15(4) yes
P1 . Cr1 N1 . 39.37(4) yes
P1 3_655 Co2 P1 5_665 110.794(12) yes
P1 3_655 Co2 Cr1 . 71.887(12) yes
P1 5_665 Co2 Cr1 . 71.887(12) yes
P1 3_655 Co2 P1 . 110.794(12) yes
P1 5_665 Co2 P1 . 110.794(11) yes
Cr1 . Co2 P1 . 71.887(12) yes
P1 3_655 Co2 P2 . 108.113(12) yes
P1 5_665 Co2 P2 . 108.113(12) yes
Cr1 . Co2 P2 . 179.995 yes
P1 . Co2 P2 . 108.113(12) yes
Cr1 . P1 Co2 . 56.796(13) yes
Co2 . P1 N1 . 100.61(5) yes
Cr1 . P1 C4 . 136.48(5) yes
Co2 . P1 C4 . 125.48(5) yes
N1 . P1 C4 . 106.17(7) yes
Cr1 . P1 C10 . 116.81(5) yes
Co2 . P1 C10 . 119.59(5) yes
N1 . P1 C10 . 103.50(7) yes
C4 . P1 C10 . 99.10(7) yes
C16 3_655 P2 C16 5_665 99.09(7) yes
C16 3_655 P2 Co2 . 118.52(6) yes
C16 5_665 P2 Co2 . 118.52(6) yes
C16 3_655 P2 C16 . 99.09(7) yes
C16 5_665 P2 C16 . 99.09(7) yes
Co2 . P2 C16 . 118.52(6) yes
P1 . N1 Cr1 . 96.17(6) yes
P1 . N1 C1 . 128.21(11) yes
Cr1 . N1 C1 . 135.15(10) yes
N1 . C1 C2 . 108.91(14) yes
N1 . C1 C3 . 111.21(14) yes
C2 . C1 C3 . 111.10(15) yes
N1 . C1 H11 . 108.4 no
C2 . C1 H11 . 108.4 no
C3 . C1 H11 . 108.7 no
C1 . C2 H21 . 111.2 no
C1 . C2 H22 . 109.8 no
H21 . C2 H22 . 107.6 no
C1 . C2 H23 . 111.5 no
H21 . C2 H23 . 106.1 no
H22 . C2 H23 . 110.4 no
C1 . C3 H31 . 111.2 no
C1 . C3 H32 . 109.9 no
H31 . C3 H32 . 109.1 no
C1 . C3 H33 . 108.4 no
H31 . C3 H33 . 108.5 no
H32 . C3 H33 . 109.9 no
P1 . C4 C5 . 122.59(12) yes
P1 . C4 C9 . 119.21(12) yes
C5 . C4 C9 . 118.16(14) yes
C4 . C5 C6 . 121.02(16) yes
C4 . C5 H51 . 118.8 no
C6 . C5 H51 . 120.2 no
C5 . C6 C7 . 120.02(17) yes
C5 . C6 H61 . 119.2 no
C7 . C6 H61 . 120.7 no
C6 . C7 C8 . 119.79(17) yes
C6 . C7 H71 . 120.2 no
C8 . C7 H71 . 120.0 no
C7 . C8 C9 . 120.11(17) yes
C7 . C8 H81 . 120.5 no
C9 . C8 H81 . 119.3 no
C8 . C9 C4 . 120.90(16) yes
C8 . C9 H91 . 119.5 no
C4 . C9 H91 . 119.6 no
P1 . C10 C11 . 121.85(12) yes
P1 . C10 C15 . 119.97(11) yes
C11 . C10 C15 . 117.88(14) yes
C10 . C11 C12 . 120.71(15) yes
C10 . C11 H111 . 118.6 no
C12 . C11 H111 . 120.7 no
C11 . C12 C13 . 120.64(16) yes
C11 . C12 H121 . 118.5 no
C13 . C12 H121 . 120.8 no
C12 . C13 C14 . 119.62(17) yes
C12 . C13 H131 . 120.4 no
C14 . C13 H131 . 120.0 no
C13 . C14 C15 . 119.92(16) yes
C13 . C14 H141 . 120.6 no
C15 . C14 H141 . 119.5 no
C10 . C15 C14 . 121.22(15) yes
C10 . C15 H151 . 119.4 no
C14 . C15 H151 . 119.4 no
P2 . C16 H161 . 109.8 no
P2 . C16 H162 . 109.9 no
H161 . C16 H162 . 110.2 no
P2 . C16 H163 . 110.2 no
H161 . C16 H163 . 109.8 no
H162 . C16 H163 . 106.9 no

loop_
_geom_bond_atom_site_label_1
_geom_bond_atom_site_label_2
_geom_bond_site_symmetry_2
_geom_bond_distance
_geom_bond_publ_flag
Cr1 P1 5_665 2.6485(4) yes
Cr1 P1 3_655 2.6485(4) yes
Cr1 N1 3_655 1.8658(12) yes
Cr1 N1 5_665 1.8658(12) yes
Cr1 Co2 . 2.3316(5) yes
Cr1 P1 . 2.6485(4) yes
Cr1 N1 . 1.8658(12) yes
Co2 P1 3_655 2.1753(4) yes
Co2 P1 5_665 2.1753(4) yes
Co2 P1 . 2.1753(4) yes
Co2 P2 . 2.1878(7) yes
P1 N1 . 1.6898(13) yes
P1 C4 . 1.8480(15) yes
P1 C10 . 1.8378(15) yes
P2 C16 3_655 1.8315(17) yes
P2 C16 5_665 1.8315(17) yes
P2 C16 . 1.8315(17) yes
N1 C1 . 1.4667(19) yes
C1 C2 . 1.524(2) yes
C1 C3 . 1.526(3) yes
C1 H11 . 1.025 no
C2 H21 . 0.959 no
C2 H22 . 0.942 no
C2 H23 . 0.972 no
C3 H31 . 0.964 no
C3 H32 . 0.969 no
C3 H33 . 0.975 no
C4 C5 . 1.398(2) yes
C4 C9 . 1.389(2) yes
C5 C6 . 1.385(2) yes
C5 H51 . 0.955 no
C6 C7 . 1.383(3) yes
C6 H61 . 0.919 no
C7 C8 . 1.383(3) yes
C7 H71 . 0.955 no
C8 C9 . 1.391(2) yes
C8 H81 . 0.948 no
C9 H91 . 0.926 no
C10 C11 . 1.390(2) yes
C10 C15 . 1.398(2) yes
C11 C12 . 1.391(2) yes
C11 H111 . 0.930 no
C12 C13 . 1.374(3) yes
C12 H121 . 0.935 no
C13 C14 . 1.384(3) yes
C13 H131 . 0.931 no
C14 C15 . 1.386(2) yes
C14 H141 . 0.933 no
C15 H151 . 0.952 no
C16 H161 . 0.966 no
C16 H162 . 0.974 no
C16 H163 . 0.960 no

loop_
_platon_squeeze_void_nr
_platon_squeeze_void_average_x
_platon_squeeze_void_average_y
_platon_squeeze_void_average_z
_platon_squeeze_void_volume
_platon_squeeze_void_count_electrons
_platon_squeeze_void_content
1 0.000 0.000 -0.001 924 98 ' '
